data_4115516
loop_
_publ_author_name
'K. Travis Holman'
'Stephen M. Martin'
'Daniel P. Parker'
'Michael D. Ward'

_publ_section_title
;
 The Generality of Architectural Isomerism in Designer Inclusion
 Frameworks
;
_journal_name_full 'Journal of the American Chemical Society'
_journal_page_first 4421
_journal_page_last 4431
_journal_paper_doi 10.1021/ja0030257
_journal_volume 123
_journal_year 2001
_chemical_formula_sum 'C16 H42 N6 O6 S2'
_chemical_formula_weight 478.68
_chemical_name_common 'bis(guanidinium) 1,8-octanedisulfonate, hexane clathrate '
_chemical_name_systematic
; 
 ? 
;
_space_group_IT_number 62
_symmetry_cell_setting orthorhombic
_symmetry_space_group_name_Hall '-P 2ac 2n'
_symmetry_space_group_name_H-M 'P n m a'
_atom_sites_solution_hydrogens geom
_atom_sites_solution_primary direct
_atom_sites_solution_secondary difmap
_audit_creation_method SHELXL-97
_cell_angle_alpha 90.00
_cell_angle_beta 90.00
_cell_angle_gamma 90.00
_cell_formula_units_Z 4
_cell_length_a 14.4260(11)
_cell_length_b 7.4303(6)
_cell_length_c 22.4383(17)
_cell_measurement_reflns_used 2216
_cell_measurement_temperature 173(2)
_cell_volume 2405.2(3)
_computing_cell_refinement 'SAINT, Bruker'
_computing_data_collection 'SMART, Bruker (or Siemens)'
_computing_data_reduction 'SAINT, Bruker'
_computing_molecular_graphics 'XSEED, L. Barbour (1999); http://www.lbarbour.com/xseed'
_computing_structure_refinement 'SHELXL-97 (Sheldrick, 1997)'
_computing_structure_solution 'SHELXS-97 (Sheldrick, 1990)'
_diffrn_ambient_temperature 173(2)
_diffrn_measured_fraction_theta_full 1.000
_diffrn_measured_fraction_theta_max 1.000
_diffrn_measurement_device_type 'SMART platform CCD, Bruker (or Siemens)'
_diffrn_measurement_method 'omega scans'
_diffrn_radiation_monochromator graphite
_diffrn_radiation_source 'fine-focus sealed tube'
_diffrn_radiation_type MoK\a
_diffrn_radiation_wavelength 0.71073
_diffrn_reflns_av_R_equivalents 0.1093
_diffrn_reflns_av_sigmaI/netI 0.0505
_diffrn_reflns_limit_h_max 16
_diffrn_reflns_limit_h_min -17
_diffrn_reflns_limit_k_max 8
_diffrn_reflns_limit_k_min -8
_diffrn_reflns_limit_l_max 26
_diffrn_reflns_limit_l_min -26
_diffrn_reflns_number 17601
_diffrn_reflns_theta_full 25.00
_diffrn_reflns_theta_max 25.00
_diffrn_reflns_theta_min 1.68
_exptl_absorpt_coefficient_mu 0.264
_exptl_absorpt_correction_T_max 0.9895
_exptl_absorpt_correction_T_min 0.8663
_exptl_absorpt_correction_type 'simulated psi-scans '
_exptl_absorpt_process_details 'SADABS, G. Sheldrick (1999)'
_exptl_crystal_colour colorless
_exptl_crystal_density_diffrn 1.322
_exptl_crystal_description plate
_exptl_crystal_F_000 1040
_exptl_crystal_size_max 0.50
_exptl_crystal_size_mid 0.21
_exptl_crystal_size_min 0.04
_refine_diff_density_max 0.392
_refine_diff_density_min -0.487
_refine_diff_density_rms 0.074
_refine_ls_extinction_method none
_refine_ls_goodness_of_fit_ref 1.075
_refine_ls_hydrogen_treatment mixed
_refine_ls_matrix_type full
_refine_ls_number_parameters 212
_refine_ls_number_reflns 2296
_refine_ls_number_restraints 0
_refine_ls_restrained_S_all 1.075
_refine_ls_R_factor_all 0.0967
_refine_ls_R_factor_gt 0.0666
_refine_ls_shift/su_max 0.106
_refine_ls_shift/su_mean 0.007
_refine_ls_structure_factor_coef Fsqd
_refine_ls_weighting_details 'calc w=1/[\s^2^(Fo^2^)+(0.1601P)^2^+0.0000P] where P=(Fo^2^+2Fc^2^)/3'
_refine_ls_weighting_scheme calc
_refine_ls_wR_factor_gt 0.2163
_refine_ls_wR_factor_ref 0.2372
_reflns_number_gt 1544
_reflns_number_total 2296
_reflns_threshold_expression >2sigma(I)
_cod_data_source_file ja0030257_18.cif
_cod_data_source_block d:\steve\00284\pnma284
_cod_database_code 4115516

loop_
_symmetry_equiv_pos_as_xyz
'x, y, z'
'-x+1/2, -y, z+1/2'
'x+1/2, -y+1/2, -z+1/2'
'-x, y+1/2, -z'
'-x, -y, -z'
'x-1/2, y, -z-1/2'
'-x-1/2, y-1/2, z-1/2'
'x, -y-1/2, z'

loop_
_atom_site_label
_atom_site_type_symbol
_atom_site_fract_x
_atom_site_fract_y
_atom_site_fract_z
_atom_site_U_iso_or_equiv
_atom_site_adp_type
_atom_site_occupancy
_atom_site_symmetry_multiplicity
_atom_site_calc_flag
_atom_site_refinement_flags
_atom_site_disorder_group
S1 S 0.32265(10) 0.2500 0.20807(6) 0.0597(5) Uani 1 2 d S .
O1 O 0.2730(2) 0.0895(3) 0.22585(11) 0.0672(8) Uani 1 1 d . .
S2 S 0.87045(9) 0.2500 0.54458(5) 0.0497(4) Uani 1 2 d S .
O2 O 0.3444(4) 0.2500 0.14445(19) 0.0925(16) Uani 1 2 d S .
O3 O 0.8466(3) 0.2500 0.60793(14) 0.0623(10) Uani 1 2 d S .
O4 O 0.91994(19) 0.4110(3) 0.52735(10) 0.0614(7) Uani 1 1 d . .
N4 N 1.1853(3) 0.2500 0.66594(17) 0.0572(12) Uani 1 2 d S .
H4A H 1.2047 0.1475 0.6811 0.069 Uiso 0.50 1 calc PR .
H4B H 1.2028 0.3525 0.6820 0.069 Uiso 0.50 1 calc PR .
N6 N 1.1037(2) 0.4038(4) 0.59536(12) 0.0584(9) Uani 1 1 d . .
H6A H 1.0686 0.4047 0.5633 0.070 Uiso 1 1 calc R .
H6B H 1.1215 0.5060 0.6116 0.070 Uiso 1 1 calc R .
N8 N 0.0963(3) 0.2500 0.41083(18) 0.0590(11) Uani 1 2 d S .
H8A H 0.0807 0.1475 0.4277 0.071 Uiso 0.50 1 calc PR .
H8B H 0.0831 0.3525 0.4285 0.071 Uiso 0.50 1 calc PR .
N9 N 0.1592(2) 0.0973(4) 0.33268(12) 0.0603(9) Uani 1 1 d . .
H9A H 0.1857 0.0975 0.2973 0.072 Uiso 1 1 calc R .
H9B H 0.1460 -0.0054 0.3503 0.072 Uiso 1 1 calc R .
C9 C 0.1395(3) 0.2500 0.3591(2) 0.0480(11) Uani 1 2 d S .
C10 C 1.1296(3) 0.2500 0.61904(19) 0.0463(11) Uani 1 2 d S .
C1A C 0.4352(9) 0.192(2) 0.2385(8) 0.085(5) Uani 0.38 1 d P 1
C2A C 0.4249(10) 0.175(3) 0.3029(6) 0.113(8) Uani 0.38 1 d P 1
C3A C 0.5301(13) 0.106(4) 0.3249(10) 0.140(8) Uani 0.38 1 d P 1
C4A C 0.5283(9) 0.056(3) 0.3857(7) 0.125(7) Uani 0.38 1 d P 1
C5A C 0.6278(8) 0.049(3) 0.4136(5) 0.103(5) Uani 0.38 1 d P 1
C6A C 0.6178(8) 0.040(2) 0.4821(6) 0.092(4) Uani 0.38 1 d P 1
C7A C 0.7133(8) 0.043(2) 0.5133(5) 0.070(3) Uani 0.38 1 d P 1
C8A C 0.7669(4) 0.2500 0.5035(3) 0.0825(19) Uani 1 2 d S .
C1B C 0.410(3) 0.2500 0.229(2) 0.088(15) Uiso 0.25 2 d SP 2
C2B C 0.414(2) 0.2500 0.2790(18) 0.067(8) Uiso 0.25 2 d SP 2
C4B C 0.514(3) 0.2500 0.3988(17) 0.120(11) Uiso 0.25 2 d SP 2
C5B C 0.619(3) 0.2500 0.423(2) 0.158(17) Uiso 0.25 2 d SP 2
C6B C 0.601(3) 0.165(5) 0.494(2) 0.089(13) Uiso 0.13 1 d P 2
C7B C 0.723(4) 0.140(7) 0.516(2) 0.085(15) Uiso 0.13 1 d P 2
C1S C 0.666(2) -0.2500 0.5092(14) 0.198(11) Uiso 0.50 2 d SP 3
C2S C 0.574(2) -0.2500 0.3907(15) 0.191(10) Uiso 0.50 2 d SP 3
C3S C 0.478(4) -0.2500 0.304(2) 0.139(14) Uiso 0.25 2 d SP 3
C4S C 0.514(3) -0.2500 0.2611(18) 0.112(10) Uiso 0.25 2 d SP 3
C5S C 0.623(2) -0.160(5) 0.4559(15) 0.167(13) Uiso 0.25 1 d P 3
C6S C 0.465(3) 0.016(5) 0.2651(14) 0.159(11) Uiso 0.25 1 d P 3
C7S C 0.558(3) -0.002(6) 0.3057(16) 0.156(13) Uiso 0.25 1 d P 3
C9S C 0.549(5) -0.184(9) 0.310(3) 0.14(2) Uiso 0.13 1 d P 3
C10S C 0.538(5) -0.133(11) 0.353(4) 0.15(2) Uiso 0.13 1 d P 3
C12S C 0.405(6) -0.2500 0.323(4) 0.24(3) Uiso 0.25 2 d SP 3
C3B C 0.527(3) 0.2500 0.328(2) 0.114(13) Uiso 0.25 2 d SP 2

loop_
_atom_site_aniso_label
_atom_site_aniso_U_11
_atom_site_aniso_U_22
_atom_site_aniso_U_33
_atom_site_aniso_U_23
_atom_site_aniso_U_13
_atom_site_aniso_U_12
S1 0.0605(9) 0.0489(8) 0.0697(10) 0.000 0.0176(7) 0.000
O1 0.095(2) 0.0434(14) 0.0629(16) 0.0040(11) 0.0300(14) 0.0030(13)
S2 0.0565(8) 0.0530(8) 0.0397(7) 0.000 0.0043(5) 0.000
O2 0.139(4) 0.049(2) 0.090(3) 0.000 0.070(3) 0.000
O3 0.093(3) 0.050(2) 0.0437(19) 0.000 0.0194(18) 0.000
O4 0.0762(17) 0.0621(16) 0.0459(14) 0.0047(11) 0.0046(12) -0.0108(13)
N4 0.080(3) 0.041(2) 0.050(2) 0.000 -0.026(2) 0.000
N6 0.078(2) 0.0475(17) 0.0502(17) 0.0073(13) -0.0253(15) -0.0065(15)
N8 0.077(3) 0.049(2) 0.051(3) 0.000 0.015(2) 0.000
N9 0.084(2) 0.0492(17) 0.0476(16) 0.0001(13) 0.0167(15) -0.0041(16)
C9 0.053(3) 0.048(3) 0.043(3) 0.000 -0.001(2) 0.000
C10 0.055(3) 0.049(3) 0.035(2) 0.000 -0.005(2) 0.000
C1A 0.053(7) 0.087(12) 0.116(13) 0.018(8) -0.023(7) 0.008(6)
C2A 0.080(8) 0.19(2) 0.069(8) 0.039(10) -0.027(7) -0.009(10)
C3A 0.087(11) 0.19(2) 0.148(18) -0.036(18) -0.033(11) 0.029(14)
C4A 0.064(8) 0.21(2) 0.100(10) 0.044(12) -0.042(8) -0.017(10)
C5A 0.057(7) 0.178(17) 0.073(8) 0.002(9) -0.024(6) 0.003(8)
C6A 0.063(7) 0.133(12) 0.079(8) 0.003(9) -0.027(6) -0.002(8)
C7A 0.047(6) 0.083(9) 0.080(8) 0.011(7) -0.012(5) -0.012(6)
C8A 0.051(3) 0.103(5) 0.093(5) 0.000 -0.006(3) 0.000

loop_
_atom_type_symbol
_atom_type_description
_atom_type_scat_dispersion_real
_atom_type_scat_dispersion_imag
_atom_type_scat_source
C C 0.0033 0.0016 'International Tables Vol C Tables 4.2.6.8 and 6.1.1.4'
H H 0.0000 0.0000 'International Tables Vol C Tables 4.2.6.8 and 6.1.1.4'
N N 0.0061 0.0033 'International Tables Vol C Tables 4.2.6.8 and 6.1.1.4'
O O 0.0106 0.0060 'International Tables Vol C Tables 4.2.6.8 and 6.1.1.4'
S S 0.1246 0.1234 'International Tables Vol C Tables 4.2.6.8 and 6.1.1.4'

loop_
_geom_angle_atom_site_label_1
_geom_angle_atom_site_label_2
_geom_angle_atom_site_label_3
_geom_angle
_geom_angle_site_symmetry_1
_geom_angle_site_symmetry_3
C1B S1 O1 111.6(10) . .
C1B S1 O1 111.6(10) . 8_565
O1 S1 O1 111.0(2) . 8_565
C1B S1 O2 98(2) . .
O1 S1 O2 112.05(15) . .
O1 S1 O2 112.05(15) 8_565 .
C1B S1 C1A 14.0(6) . 8_565
O1 S1 C1A 122.3(6) . 8_565
O1 S1 C1A 98.3(5) 8_565 8_565
O2 S1 C1A 100.1(7) . 8_565
C1B S1 C1A 14.0(6) . .
O1 S1 C1A 98.3(5) . .
O1 S1 C1A 122.3(6) 8_565 .
O2 S1 C1A 100.1(7) . .
C1A S1 C1A 27.4(10) 8_565 .
C1B S1 C2B 30(2) . .
O1 S1 C2B 96.0(6) . .
O1 S1 C2B 96.0(6) 8_565 .
O2 S1 C2B 127.8(10) . .
C1A S1 C2B 30.4(9) 8_565 .
C1A S1 C2B 30.4(9) . .
O4 S2 O4 111.7(2) . 8_565
O4 S2 O3 112.09(13) . .
O4 S2 O3 112.09(13) 8_565 .
O4 S2 C8A 106.23(17) . .
O4 S2 C8A 106.23(17) 8_565 .
O3 S2 C8A 108.1(3) . .
N9 C9 N9 119.8(4) . 8_565
N9 C9 N8 120.1(2) . .
N9 C9 N8 120.1(2) 8_565 .
N6 C10 N6 120.8(4) 8_565 .
N6 C10 N4 119.6(2) 8_565 .
N6 C10 N4 119.6(2) . .
C2A C1A C2A 39.3(17) . 8_565
C2A C1A S1 107.7(12) . .
C2A C1A S1 95.8(9) 8_565 .
C1A C2A C3A 103.1(14) . .
C4A C3A C2A 110.4(16) . .
C4A C3A C3A 105.3(13) . 8_565
C2A C3A C3A 72.3(11) . 8_565
C3A C4A C5A 112.2(14) . .
C6A C5A C4A 108.3(11) . .
C7A C6A C5A 111.5(10) . .
C6A C7A C8A 110.7(10) . .
C7B C8A C7B 99(5) . 8_565
C7B C8A C7A 13(3) . .
C7B C8A C7A 112(3) 8_565 .
C7B C8A C7A 112(3) . 8_565
C7B C8A C7A 13(3) 8_565 8_565
C7A C8A C7A 124.7(10) . 8_565
C7B C8A S2 112(3) . .
C7B C8A S2 112(3) 8_565 .
C7A C8A S2 108.2(4) . .
C7A C8A S2 108.2(4) 8_565 .
C2B C1B S1 113(4) . .
C1B C2B C3B 127(4) . .
C1B C2B S1 37(3) . .
C3B C2B S1 164(3) . .
C3B C4B C5B 103(3) . .
C4B C5B C6B 100(3) . 8_565
C4B C5B C6B 100(3) . .
C6B C5B C6B 43(3) 8_565 .
C5B C6B C7B 98(3) . .
C8A C7B C6B 115(4) . .
C5S C1S C5S 53(3) 8 .
C10S C2S C10S 83(7) 8 .
C10S C2S C5S 160(4) 8 .
C10S C2S C5S 116(4) . .
C10S C2S C5S 116(4) 8 8
C10S C2S C5S 160(4) . 8
C5S C2S C5S 45(3) . 8
C10S C2S C9S 59(5) 8 .
C10S C2S C9S 32(4) . .
C5S C2S C9S 140(3) . .
C5S C2S C9S 164(3) 8 .
C10S C2S C9S 32(4) 8 8
C10S C2S C9S 59(5) . 8
C5S C2S C9S 164(3) . 8
C5S C2S C9S 140(3) 8 8
C9S C2S C9S 30(4) . 8
C4S C3S C9S 71(5) . 8
C4S C3S C9S 71(5) . .
C9S C3S C9S 51(7) 8 .
C4S C3S C12S 140(7) . .
C9S C3S C12S 142(7) 8 .
C9S C3S C12S 142(7) . .
C4S C3S C10S 110(5) . .
C9S C3S C10S 72(5) 8 .
C9S C3S C10S 40(4) . .
C12S C3S C10S 104(6) . .
C4S C3S C10S 110(5) . 8
C9S C3S C10S 40(4) 8 8
C9S C3S C10S 72(5) . 8
C12S C3S C10S 104(6) . 8
C10S C3S C10S 64(6) . 8
C3S C4S C9S 56(3) . .
C3S C4S C9S 56(3) . 8
C9S C4S C9S 45(6) . 8
C5S C5S C1S 63.7(15) 8 .
C5S C5S C2S 67.7(13) 8 .
C1S C5S C2S 131(3) . .
C9S C7S C10S 43(4) . .
C9S C7S C6S 92(4) . .
C10S C7S C6S 107(4) . .
C10S C9S C9S 111(6) . 8
C10S C9S C3S 97(8) . .
C9S C9S C3S 64(3) 8 .
C10S C9S C4S 149(8) . .
C9S C9S C4S 68(3) 8 .
C3S C9S C4S 53(4) . .
C10S C9S C7S 74(6) . .
C9S C9S C7S 173(4) 8 .
C3S C9S C7S 121(5) . .
C4S C9S C7S 111(5) . .
C10S C9S C10S 75(8) . 8
C9S C9S C10S 36(3) 8 8
C3S C9S C10S 68(5) . 8
C4S C9S C10S 98(5) . 8
C7S C9S C10S 149(6) . 8
C10S C9S C2S 41(5) . .
C9S C9S C2S 75(2) 8 .
C3S C9S C2S 99(6) . .
C4S C9S C2S 141(5) . .
C7S C9S C2S 108(5) . .
C10S C9S C2S 42(3) 8 .
C9S C10S C2S 107(8) . .
C9S C10S C7S 63(6) . .
C2S C10S C7S 145(6) . .
C9S C10S C3S 43(5) . .
C2S C10S C3S 106(6) . .
C7S C10S C3S 88(5) . .
C9S C10S C9S 33(5) . 8
C2S C10S C9S 78(6) . 8
C7S C10S C9S 96(5) . 8
C3S C10S C9S 40(3) . 8
C9S C10S C10S 69(6) . 8
C2S C10S C10S 49(4) . 8
C7S C10S C10S 131(4) . 8
C3S C10S C10S 58(3) . 8
C9S C10S C10S 36(3) 8 8
C4B C3B C2B 117(3) . .

loop_
_geom_bond_atom_site_label_1
_geom_bond_atom_site_label_2
_geom_bond_distance
_geom_bond_site_symmetry_2
S1 C1B 1.35(5) .
S1 O1 1.447(3) .
S1 O1 1.447(3) 8_565
S1 O2 1.461(4) .
S1 C1A 1.813(13) 8_565
S1 C1A 1.813(13) .
S1 C2B 2.07(4) .
S2 O4 1.446(2) .
S2 O4 1.446(2) 8_565
S2 O3 1.462(3) .
S2 C8A 1.756(6) .
N4 C10 1.324(6) .
N6 C10 1.315(3) .
N8 C9 1.318(6) .
N9 C9 1.311(4) .
C9 N9 1.311(4) 8_565
C10 N6 1.315(3) 8_565
C1A C2A 1.46(2) .
C1A C2A 1.76(2) 8_565
C2A C3A 1.67(2) .
C3A C4A 1.41(3) .
C3A C3A 2.14(5) 8_565
C4A C5A 1.568(16) .
C5A C6A 1.545(17) .
C6A C7A 1.546(15) .
C7A C8A 1.733(14) .
C8A C7B 1.07(5) .
C8A C7B 1.07(5) 8_565
C8A C7A 1.733(14) 8_565
C1B C2B 1.13(6) .
C2B C3B 1.96(6) .
C4B C3B 1.60(5) .
C4B C5B 1.61(6) .
C5B C6B 1.73(6) 8_565
C5B C6B 1.73(6) .
C6B C7B 1.83(7) .
C1S C5S 1.50(3) 8
C1S C5S 1.50(3) .
C2S C10S 1.32(7) 8
C2S C10S 1.32(7) .
C2S C5S 1.76(4) .
C2S C5S 1.76(4) 8
C2S C9S 1.91(8) .
C2S C9S 1.91(8) 8
C3S C4S 1.10(5) .
C3S C9S 1.14(6) 8
C3S C9S 1.14(6) .
C3S C12S 1.14(8) .
C3S C10S 1.64(8) .
C3S C10S 1.64(8) 8
C4S C9S 1.30(7) .
C4S C9S 1.30(7) 8
C5S C5S 1.33(7) 8
C6S C7S 1.63(5) .
C7S C9S 1.36(7) .
C7S C10S 1.47(8) .
C9S C10S 1.06(8) .
C9S C9S 0.99(14) 8
C9S C10S 1.68(10) 8
C10S C9S 1.68(10) 8
C10S C10S 1.74(17) 8
